data_1575225
loop_
_publ_author_name
'Adlbert, Lukas'
'Weber, Martin'
'Riesinger, Christoph'
'Seidl, Michael'
'Scheer, Manfred'

_publ_section_title
;
 A simple synthesis of group 2 anthracenides and their use as reducing
 agents for polypnictogen ligand complexes.
;
_journal_issue 34
_journal_name_full 'Chemical science'
_journal_page_first 15446
_journal_page_last 15454
_journal_paper_doi 10.1039/d5sc04242a
_journal_volume 16
_journal_year 2025
_chemical_formula_moiety '2(C52 H69 Fe Mg N2 P6), C5 H12'
_chemical_formula_sum 'C109 H150 Fe2 Mg2 N4 P12'
_chemical_formula_weight 2048.28
_space_group_crystal_system monoclinic
_space_group_IT_number 14
_space_group_name_Hall '-P 2ybc'
_space_group_name_H-M_alt 'P 1 21/c 1'
_atom_sites_solution_hydrogens geom
_audit_creation_date 2025-01-13
_audit_creation_method
;
Olex2 1.5-alpha
(compiled 2025.01.10 svn.r16582094 for OlexSys, GUI svn.r7115)
;
_audit_update_record
;
2025-05-25 deposited with the CCDC.	2025-07-23 downloaded from the CCDC.
;
_cell_angle_alpha 90
_cell_angle_beta 95.055(2)
_cell_angle_gamma 90
_cell_formula_units_Z 2
_cell_length_a 14.4098(4)
_cell_length_b 21.0640(5)
_cell_length_c 18.1097(5)
_cell_measurement_reflns_used 5886
_cell_measurement_temperature 122.97(10)
_cell_measurement_theta_max 73.3930
_cell_measurement_theta_min 4.1860
_cell_volume 5475.4(3)
_computing_cell_refinement 'CrysAlisPro 1.171.41.118a (Rigaku OD, 2021)'
_computing_data_collection 'CrysAlisPro 1.171.41.118a (Rigaku OD, 2021)'
_computing_data_reduction 'CrysAlisPro 1.171.41.118a (Rigaku OD, 2021)'
_computing_molecular_graphics 'Olex2 1.5-alpha (Dolomanov et al., 2009)'
_computing_publication_material 'Olex2 1.5-alpha (Dolomanov et al., 2009)'
_computing_structure_refinement 'SHELXL 2018/3 (Sheldrick, 2015)'
_computing_structure_solution 'SHELXT  (Sheldrick, 2015)'
_diffrn_ambient_temperature 122.97(10)
_diffrn_detector_area_resol_mean 4.2047
_diffrn_detector_type TitanS2
_diffrn_measured_fraction_theta_full 0.983
_diffrn_measured_fraction_theta_max 0.947
_diffrn_measurement_details
;
List of Runs (angles in degrees, time in seconds):

  # Type    Start    End  Width  t~exp~   \w     \q     \k     \f   Frames
#--------------------------------------------------------------------------
  1  \w    -19.00  26.00   1.00   60.00    --  -44.92  37.00-150.00   45
  2  \w     -4.00  24.00   1.00   60.00    --  -44.92  19.00 -90.00   28
  3  \w    -15.00  26.00   1.00   60.00    --  -44.92  37.00 -60.00   41
  4  \w     -5.00  30.00   1.00   60.00    --  -44.92  19.00-180.00   35
  5  \w    -18.00  40.00   1.00   60.00    --   44.92 -77.00  30.00   58
  6  \w    105.00 174.00   1.00  190.00    --  103.19 125.00-120.00   69
  7  \w     70.00 168.00   1.00  190.00    --  103.19  15.00 -30.00   98
  8  \w     37.00  72.00   1.00  190.00    --  103.19 -45.00-150.00   35
  9  \w    120.00 175.00   1.00  190.00    --  103.19  77.00-150.00   55
 10  \w     22.00 100.00   1.00  190.00    --  103.19 -94.00-180.00   78
;
_diffrn_measurement_device 'four-circle diffractometer'
_diffrn_measurement_device_type 'GV1000, TitanS2'
_diffrn_measurement_method '\w scans'
_diffrn_radiation_type CuK\a
_diffrn_radiation_wavelength 1.54184
_diffrn_reflns_av_R_equivalents 0.0464
_diffrn_reflns_av_unetI/netI 0.0691
_diffrn_reflns_Laue_measured_fraction_full 0.983
_diffrn_reflns_Laue_measured_fraction_max 0.947
_diffrn_reflns_limit_h_max 17
_diffrn_reflns_limit_h_min -16
_diffrn_reflns_limit_k_max 25
_diffrn_reflns_limit_k_min -17
_diffrn_reflns_limit_l_max 22
_diffrn_reflns_limit_l_min -15
_diffrn_reflns_number 19828
_diffrn_reflns_point_group_measured_fraction_full 0.983
_diffrn_reflns_point_group_measured_fraction_max 0.947
_diffrn_reflns_theta_full 67.684
_diffrn_reflns_theta_max 73.426
_diffrn_reflns_theta_min 3.726
_exptl_absorpt_coefficient_mu 4.251
_exptl_absorpt_correction_T_max 0.898
_exptl_absorpt_correction_T_min 0.796
_exptl_absorpt_correction_type gaussian
_exptl_absorpt_process_details
;
CrysAlisPro 1.171.41.118a (Rigaku Oxford Diffraction, 2021)
Numerical absorption correction based on gaussian integration over
a multifaceted crystal model
Empirical absorption correction using spherical harmonics,
implemented in SCALE3 ABSPACK scaling algorithm.
;
_exptl_crystal_colour 'clear dark red'
_exptl_crystal_colour_lustre clear
_exptl_crystal_colour_modifier dark
_exptl_crystal_colour_primary red
_exptl_crystal_density_diffrn 1.242
_exptl_crystal_description irregular
_exptl_crystal_F_000 2176
_exptl_crystal_size_max 0.091
_exptl_crystal_size_mid 0.072
_exptl_crystal_size_min 0.049
_refine_diff_density_max 0.450
_refine_diff_density_min -0.652
_refine_diff_density_rms 0.072
_refine_ls_extinction_method none
_refine_ls_goodness_of_fit_ref 1.050
_refine_ls_hydrogen_treatment constr
_refine_ls_matrix_type full
_refine_ls_number_parameters 652
_refine_ls_number_reflns 10428
_refine_ls_number_restraints 105
_refine_ls_restrained_S_all 1.048
_refine_ls_R_factor_all 0.0833
_refine_ls_R_factor_gt 0.0554
_refine_ls_shift/su_max 0.001
_refine_ls_shift/su_mean 0.000
_refine_ls_structure_factor_coef Fsqd
_refine_ls_weighting_details 'w=1/[\s^2^(Fo^2^)+(0.0346P)^2^+7.4720P] where P=(Fo^2^+2Fc^2^)/3'
_refine_ls_weighting_scheme calc
_refine_ls_wR_factor_gt 0.1170
_refine_ls_wR_factor_ref 0.1364
_reflns_Friedel_coverage 0.000
_reflns_number_gt 7687
_reflns_number_total 10428
_reflns_threshold_expression 'I > 2\s(I)'
_cod_data_source_file d5sc04242a2.cif
_cod_data_source_block maw219_1m_mp_abs
_cod_depositor_comments 'Adding full bibliography for 1575224--1575230.cif.'
_cod_original_cell_volume 5475.4(2)
_cod_database_code 1575225
_shelx_shelxl_version_number 2018/3
_chemical_oxdiff_formula C54.5H75FeMgN2P6
_shelx_space_group_comment
;
The symmetry employed for this shelxl refinement is uniquely defined
by the following loop, which should always be used as a source of
symmetry information in preference to the above space-group names.
They are only intended as comments.
;
_shelx_estimated_absorpt_t_max 0.819
_shelx_estimated_absorpt_t_min 0.698
_olex2_refinement_description
;
1. Fixed Uiso
 At 1.2 times of:
  All C(H) groups, All C(H,H) groups
 At 1.5 times of:
  All C(H,H,H) groups
2. Restrained distances
 C24B-C23B \\sim C24A-C23A \\sim C25B-C23B \\sim C25A-C23A \\sim C23A-C18 \\sim
C23B-C18
 with sigma of 0.02
3. Uiso/Uaniso restraints and constraints
C53 \\sim C54 \\sim C55 \\sim C57 \\sim C56: within 1.7A with sigma of 0.01 and
sigma for terminal atoms of 0.02 within 1.7A
C23B \\sim C23A \\sim C18 \\sim C24B \\sim C24A \\sim C25B \\sim C25A: within
1.7A with sigma of 0.01 and sigma for terminal atoms of 0.02 within 1.7A
4. Others
 Sof(C24B)=Sof(H24D)=Sof(H24E)=Sof(H24F)=Sof(C23B)=Sof(H23B)=Sof(C25B)=
 Sof(H25D)=Sof(H25E)=Sof(H25F)=1-FVAR(1)
 Sof(C23A)=Sof(H23A)=Sof(C24A)=Sof(H24A)=Sof(H24B)=Sof(H24C)=Sof(C25A)=
 Sof(H25A)=Sof(H25B)=Sof(H25C)=FVAR(1)
 Fixed Sof: C57(0.5) H57A(0.5) H57B(0.5) H57C(0.5) C56(0.5) H56A(0.5)
 H56B(0.5) C55(0.5) H55A(0.5) H55B(0.5) C54(0.5) H54A(0.5) H54B(0.5) C53(0.5)
 H53A(0.5) H53B(0.5) H53C(0.5)
5.a Ternary CH refined with riding coordinates:
 C37(H37), C26(H26), C40(H40), C23A(H23A), C23B(H23B)
5.b Secondary CH2 refined with riding coordinates:
 C56(H56A,H56B), C55(H55A,H55B), C54(H54A,H54B)
5.c Aromatic/amide H refined with riding coordinates:
 C6(H6), C15(H15), C8(H8), C2(H2), C19(H19), C20(H20), C21(H21), C12(H12),
 C5(H5), C4(H4), C9(H9), C3(H3), C34(H34), C33(H33), C35(H35), C11(H11),
 C10(H10)
5.d Idealised Me refined as rotating group:
 C29(H29A,H29B,H29C), C13(H13A,H13B,H13C), C52(H52A,H52B,H52C), C30(H30A,H30B,
 H30C), C48(H48A,H48B,H48C), C51(H51A,H51B,H51C), C49(H49A,H49B,H49C), C28(H28A,
 H28B,H28C), C39(H39A,H39B,H39C), C50(H50A,H50B,H50C), C38(H38A,H38B,H38C),
 C27(H27A,H27B,H27C), C41(H41A,H41B,H41C), C42(H42A,H42B,H42C), C24A(H24A,H24B,
 H24C), C25A(H25A,H25B,H25C), C24B(H24D,H24E,H24F), C25B(H25D,H25E,H25F),
 C57(H57A,H57B,H57C), C53(H53A,H53B,H53C)
;
_olex2_submission_special_instructions 'No special instructions were received'
_oxdiff_exptl_absorpt_empirical_details
;
Empirical correction (ABSPACK) includes:
- Absorption correction using spherical harmonics
- Frame scaling
;
_oxdiff_exptl_absorpt_empirical_full_max 1.572
_oxdiff_exptl_absorpt_empirical_full_min 0.718

loop_
_space_group_symop_operation_xyz
'x, y, z'
'-x, y+1/2, -z+1/2'
'-x, -y, -z'
'x, -y-1/2, z-1/2'

loop_
_atom_site_label
_atom_site_type_symbol
_atom_site_fract_x
_atom_site_fract_y
_atom_site_fract_z
_atom_site_U_iso_or_equiv
_atom_site_adp_type
_atom_site_occupancy
_atom_site_site_symmetry_order
_atom_site_calc_flag
_atom_site_refinement_flags_posn
_atom_site_refinement_flags_adp
_atom_site_refinement_flags_occupancy
_atom_site_disorder_assembly
_atom_site_disorder_group
Fe1 Fe 0.89401(4) 0.31103(3) 0.33573(4) 0.03668(16) Uani 1 1 d . . . . .
P1 P 0.79864(6) 0.23192(4) 0.32417(5) 0.0281(2) Uani 1 1 d . . . . .
P2 P 0.64900(7) 0.26149(5) 0.29990(6) 0.0333(2) Uani 1 1 d . . . . .
P3 P 0.65115(7) 0.33166(5) 0.38876(5) 0.0306(2) Uani 1 1 d . . . . .
P6 P 0.67027(7) 0.33763(5) 0.22082(5) 0.0327(2) Uani 1 1 d . . . . .
P4 P 0.79367(7) 0.37271(5) 0.39453(5) 0.0331(2) Uani 1 1 d . . . . .
P5 P 0.79650(7) 0.38274(5) 0.27608(5) 0.0342(2) Uani 1 1 d . . . . .
Mg1 Mg 0.56510(8) 0.41004(6) 0.29191(6) 0.0278(3) Uani 1 1 d . . . . .
N2 N 0.4278(2) 0.40839(15) 0.25632(17) 0.0307(7) Uani 1 1 d . . . . .
N1 N 0.5682(2) 0.50594(14) 0.30936(16) 0.0289(6) Uani 1 1 d . . . . .
C17 C 0.6574(3) 0.53549(17) 0.32703(19) 0.0301(8) Uani 1 1 d . . . . .
C31 C 0.3899(2) 0.35077(18) 0.2218(2) 0.0337(8) Uani 1 1 d . . . . .
C47 C 1.0196(3) 0.3131(2) 0.4086(2) 0.0363(9) Uani 1 1 d . . . . .
C16 C 0.3717(3) 0.45825(19) 0.2601(2) 0.0345(9) Uani 1 1 d . . . . .
C1 C 0.8183(3) 0.17340(18) 0.2523(2) 0.0326(8) Uani 1 1 d . . . . .
C14 C 0.4919(3) 0.54184(18) 0.3045(2) 0.0342(8) Uani 1 1 d . . . . .
C22 C 0.7131(3) 0.55044(18) 0.2695(2) 0.0355(9) Uani 1 1 d . . . . .
C6 C 0.7980(3) 0.1897(2) 0.1778(2) 0.0388(9) Uani 1 1 d . . . . .
H6 H 0.765328 0.227985 0.165534 0.047 Uiso 1 1 calc R U . . .
C15 C 0.4017(3) 0.51896(19) 0.2846(2) 0.0362(9) Uani 1 1 d . . . . .
H15 H 0.353305 0.549107 0.288316 0.043 Uiso 1 1 calc R U . . .
C45 C 1.0156(3) 0.2871(2) 0.2846(2) 0.0388(9) Uani 1 1 d . . . . .
C7 C 0.7874(3) 0.18315(17) 0.4072(2) 0.0349(9) Uani 1 1 d . . . . .
C18 C 0.6905(3) 0.54444(18) 0.4014(2) 0.0346(8) Uani 1 1 d D U . . .
C46 C 1.0222(2) 0.26134(19) 0.3580(2) 0.0363(9) Uani 1 1 d . . . . .
C8 C 0.8332(3) 0.2036(2) 0.4739(2) 0.0406(10) Uani 1 1 d . . . . .
H8 H 0.871807 0.240146 0.474631 0.049 Uiso 1 1 calc R U . . .
C44 C 1.0092(3) 0.3539(2) 0.2897(2) 0.0408(10) Uani 1 1 d . . . . .
C2 C 0.8653(3) 0.11656(18) 0.2682(2) 0.0389(9) Uani 1 1 d . . . . .
H2 H 0.877996 0.103710 0.318390 0.047 Uiso 1 1 calc R U . . .
C43 C 1.0097(3) 0.37042(19) 0.3667(2) 0.0375(9) Uani 1 1 d . . . . .
C19 C 0.7784(3) 0.57203(19) 0.4167(2) 0.0421(10) Uani 1 1 d . . . . .
H19 H 0.801716 0.578858 0.466824 0.051 Uiso 1 1 calc R U . . .
C32 C 0.4004(3) 0.3403(2) 0.1475(2) 0.0409(9) Uani 1 1 d . . . . .
C36 C 0.3483(3) 0.3053(2) 0.2649(3) 0.0443(10) Uani 1 1 d . . . . .
C20 C 0.8314(3) 0.5893(2) 0.3610(3) 0.0468(11) Uani 1 1 d . . . . .
H20 H 0.890221 0.608978 0.372648 0.056 Uiso 1 1 calc R U . . .
C21 C 0.7999(3) 0.5784(2) 0.2882(2) 0.0448(10) Uani 1 1 d . . . . .
H21 H 0.837776 0.590100 0.250086 0.054 Uiso 1 1 calc R U . . .
C12 C 0.7331(3) 0.12922(19) 0.4070(3) 0.0437(10) Uani 1 1 d . . . . .
H12 H 0.701476 0.114413 0.362012 0.052 Uiso 1 1 calc R U . . .
C37 C 0.4513(3) 0.3878(2) 0.1017(2) 0.0452(10) Uani 1 1 d . . . . .
H37 H 0.498307 0.409920 0.136644 0.054 Uiso 1 1 calc R U . . .
C5 C 0.8246(3) 0.1511(2) 0.1218(2) 0.0437(10) Uani 1 1 d . . . . .
H5 H 0.809539 0.162555 0.071380 0.052 Uiso 1 1 calc R U . . .
C26 C 0.6826(3) 0.5346(2) 0.1890(2) 0.0439(10) Uani 1 1 d . . . . .
H26 H 0.659000 0.489939 0.188521 0.053 Uiso 1 1 calc R U . . .
C29 C 0.4977(3) 0.6132(2) 0.3169(2) 0.0487(11) Uani 1 1 d . . . . .
H29A H 0.556591 0.623590 0.345634 0.073 Uiso 1 1 calc R U . . .
H29B H 0.445497 0.627039 0.344139 0.073 Uiso 1 1 calc R U . . .
H29C H 0.494876 0.634951 0.268908 0.073 Uiso 1 1 calc R U . . .
C4 C 0.8735(3) 0.0958(2) 0.1393(3) 0.0485(11) Uani 1 1 d . . . . .
H4 H 0.893030 0.069530 0.100876 0.058 Uiso 1 1 calc R U . . .
C13 C 0.6326(3) 0.2973(2) 0.4800(2) 0.0465(11) Uani 1 1 d . . . . .
H13A H 0.568677 0.281337 0.479270 0.070 Uiso 1 1 calc R U . . .
H13B H 0.642816 0.330073 0.518269 0.070 Uiso 1 1 calc R U . . .
H13C H 0.676502 0.262325 0.490853 0.070 Uiso 1 1 calc R U . . .
C9 C 0.8230(4) 0.1709(2) 0.5396(3) 0.0521(12) Uani 1 1 d . . . . .
H9 H 0.853670 0.185765 0.584927 0.062 Uiso 1 1 calc R U . . .
C3 C 0.8938(3) 0.07864(19) 0.2124(3) 0.0463(11) Uani 1 1 d . . . . .
H3 H 0.927397 0.040683 0.224373 0.056 Uiso 1 1 calc R U . . .
C52 C 1.0332(3) 0.3090(2) 0.4910(2) 0.0495(11) Uani 1 1 d . . . . .
H52A H 0.990917 0.338743 0.512712 0.074 Uiso 1 1 calc R U . . .
H52B H 1.097773 0.319923 0.507685 0.074 Uiso 1 1 calc R U . . .
H52C H 1.019883 0.265701 0.506729 0.074 Uiso 1 1 calc R U . . .
C30 C 0.2688(3) 0.4529(2) 0.2377(3) 0.0475(11) Uani 1 1 d . . . . .
H30A H 0.257318 0.416619 0.204181 0.071 Uiso 1 1 calc R U . . .
H30B H 0.246769 0.491869 0.212287 0.071 Uiso 1 1 calc R U . . .
H30C H 0.235263 0.446649 0.281903 0.071 Uiso 1 1 calc R U . . .
C40 C 0.3435(3) 0.3140(2) 0.3480(3) 0.0502(12) Uani 1 1 d . . . . .
H40 H 0.375178 0.354978 0.362137 0.060 Uiso 1 1 calc R U . . .
C23A C 0.6459(8) 0.5178(5) 0.4672(5) 0.034(2) Uani 0.561(17) 1 d D U P A 1
H23A H 0.609346 0.479563 0.449435 0.040 Uiso 0.561(17) 1 calc R U P A 1
C48 C 1.0099(3) 0.4363(2) 0.3975(3) 0.0511(11) Uani 1 1 d . . . . .
H48A H 0.969857 0.463564 0.364351 0.077 Uiso 1 1 calc R U . . .
H48B H 1.073561 0.453055 0.401679 0.077 Uiso 1 1 calc R U . . .
H48C H 0.986256 0.435528 0.446598 0.077 Uiso 1 1 calc R U . . .
C34 C 0.3170(3) 0.2410(2) 0.1563(3) 0.0601(14) Uani 1 1 d . . . . .
H34 H 0.289655 0.204160 0.133174 0.072 Uiso 1 1 calc R U . . .
C33 C 0.3620(3) 0.2847(2) 0.1149(3) 0.0539(12) Uani 1 1 d . . . . .
H33 H 0.366976 0.277007 0.063690 0.065 Uiso 1 1 calc R U . . .
C35 C 0.3119(3) 0.2508(2) 0.2306(3) 0.0568(13) Uani 1 1 d . . . . .
H35 H 0.282952 0.219855 0.258978 0.068 Uiso 1 1 calc R U . . .
C51 C 1.0431(3) 0.1938(2) 0.3786(3) 0.0479(11) Uani 1 1 d . . . . .
H51A H 1.008667 0.181906 0.420820 0.072 Uiso 1 1 calc R U . . .
H51B H 1.110119 0.189058 0.392239 0.072 Uiso 1 1 calc R U . . .
H51C H 1.024387 0.166242 0.336354 0.072 Uiso 1 1 calc R U . . .
C11 C 0.7246(4) 0.0965(2) 0.4730(3) 0.0547(13) Uani 1 1 d . . . . .
H11 H 0.687722 0.059063 0.472463 0.066 Uiso 1 1 calc R U . . .
C10 C 0.7689(4) 0.1175(2) 0.5389(3) 0.0583(14) Uani 1 1 d . . . . .
H10 H 0.761883 0.095071 0.583556 0.070 Uiso 1 1 calc R U . . .
C49 C 1.0098(3) 0.4000(2) 0.2267(3) 0.0543(12) Uani 1 1 d . . . . .
H49A H 0.982178 0.379965 0.181060 0.081 Uiso 1 1 calc R U . . .
H49B H 1.074060 0.412523 0.220234 0.081 Uiso 1 1 calc R U . . .
H49C H 0.973430 0.437680 0.237493 0.081 Uiso 1 1 calc R U . . .
C28 C 0.7620(4) 0.5358(2) 0.1388(2) 0.0561(13) Uani 1 1 d . . . . .
H28A H 0.784320 0.579518 0.134470 0.084 Uiso 1 1 calc R U . . .
H28B H 0.739695 0.519849 0.089612 0.084 Uiso 1 1 calc R U . . .
H28C H 0.813089 0.508970 0.160064 0.084 Uiso 1 1 calc R U . . .
C39 C 0.5038(3) 0.3578(3) 0.0423(2) 0.0572(13) Uani 1 1 d . . . . .
H39A H 0.544929 0.324466 0.064317 0.086 Uiso 1 1 calc R U . . .
H39B H 0.541132 0.390141 0.019725 0.086 Uiso 1 1 calc R U . . .
H39C H 0.459455 0.339116 0.004204 0.086 Uiso 1 1 calc R U . . .
C50 C 1.0283(3) 0.2498(3) 0.2148(3) 0.0534(12) Uani 1 1 d . . . . .
H50A H 0.998646 0.208120 0.217867 0.080 Uiso 1 1 calc R U . . .
H50B H 1.094903 0.244236 0.209663 0.080 Uiso 1 1 calc R U . . .
H50C H 0.999452 0.272909 0.171775 0.080 Uiso 1 1 calc R U . . .
C38 C 0.3858(4) 0.4383(3) 0.0680(3) 0.0694(16) Uani 1 1 d . . . . .
H38A H 0.336638 0.418205 0.035156 0.104 Uiso 1 1 calc R U . . .
H38B H 0.420640 0.468141 0.039443 0.104 Uiso 1 1 calc R U . . .
H38C H 0.357746 0.461194 0.107551 0.104 Uiso 1 1 calc R U . . .
C27 C 0.6026(4) 0.5756(3) 0.1559(3) 0.0694(16) Uani 1 1 d . . . . .
H27A H 0.548411 0.569793 0.184347 0.104 Uiso 1 1 calc R U . . .
H27B H 0.586243 0.563049 0.104244 0.104 Uiso 1 1 calc R U . . .
H27C H 0.621445 0.620282 0.157693 0.104 Uiso 1 1 calc R U . . .
C41 C 0.3946(4) 0.2623(3) 0.3927(3) 0.0748(17) Uani 1 1 d . . . . .
H41A H 0.360913 0.222070 0.384753 0.112 Uiso 1 1 calc R U . . .
H41B H 0.398376 0.273357 0.445420 0.112 Uiso 1 1 calc R U . . .
H41C H 0.457546 0.257814 0.376886 0.112 Uiso 1 1 calc R U . . .
C42 C 0.2445(4) 0.3187(4) 0.3695(4) 0.084(2) Uani 1 1 d . . . . .
H42A H 0.215106 0.357104 0.347589 0.126 Uiso 1 1 calc R U . . .
H42B H 0.245186 0.320914 0.423649 0.126 Uiso 1 1 calc R U . . .
H42C H 0.209117 0.281323 0.351326 0.126 Uiso 1 1 calc R U . . .
C24A C 0.5767(8) 0.5661(6) 0.4921(7) 0.041(2) Uani 0.561(17) 1 d D U P A 1
H24A H 0.606146 0.608030 0.495985 0.062 Uiso 0.561(17) 1 calc R U P A 1
H24B H 0.557330 0.553633 0.540613 0.062 Uiso 0.561(17) 1 calc R U P A 1
H24C H 0.522096 0.567680 0.455910 0.062 Uiso 0.561(17) 1 calc R U P A 1
C25A C 0.7134(9) 0.4966(5) 0.5312(5) 0.045(2) Uani 0.561(17) 1 d D U P A 1
H25A H 0.761340 0.469423 0.512495 0.067 Uiso 0.561(17) 1 calc R U P A 1
H25B H 0.679660 0.472697 0.566796 0.067 Uiso 0.561(17) 1 calc R U P A 1
H25C H 0.742833 0.533853 0.555668 0.067 Uiso 0.561(17) 1 calc R U P A 1
C24B C 0.5961(14) 0.5900(8) 0.5070(10) 0.057(4) Uani 0.439(17) 1 d D U P A 2
H24D H 0.653175 0.609513 0.530081 0.085 Uiso 0.439(17) 1 calc R U P A 2
H24E H 0.556557 0.576806 0.545607 0.085 Uiso 0.439(17) 1 calc R U P A 2
H24F H 0.562427 0.620732 0.474068 0.085 Uiso 0.439(17) 1 calc R U P A 2
C23B C 0.6215(10) 0.5314(7) 0.4618(7) 0.036(3) Uani 0.439(17) 1 d D U P A 2
H23B H 0.562644 0.513617 0.436539 0.043 Uiso 0.439(17) 1 calc R U P A 2
C25B C 0.6638(12) 0.4814(7) 0.5178(7) 0.047(3) Uani 0.439(17) 1 d D U P A 2
H25D H 0.683548 0.444098 0.490855 0.071 Uiso 0.439(17) 1 calc R U P A 2
H25E H 0.616784 0.468666 0.550921 0.071 Uiso 0.439(17) 1 calc R U P A 2
H25F H 0.717640 0.499668 0.547106 0.071 Uiso 0.439(17) 1 calc R U P A 2
C57 C 1.1338(8) 0.3808(5) 0.0542(6) 0.067(3) Uani 0.5 1 d . U P B -1
H57A H 1.157519 0.363103 0.009487 0.100 Uiso 0.5 1 calc R U P B -1
H57B H 1.086209 0.352472 0.071283 0.100 Uiso 0.5 1 calc R U P B -1
H57C H 1.185107 0.385125 0.093120 0.100 Uiso 0.5 1 calc R U P B -1
C56 C 1.0906(18) 0.4466(13) 0.0363(12) 0.082(5) Uani 0.5 1 d . U P B -1
H56A H 1.080549 0.464296 0.085662 0.098 Uiso 0.5 1 calc R U P B -1
H56B H 1.142770 0.471435 0.018911 0.098 Uiso 0.5 1 calc R U P B -1
C55 C 1.008(3) 0.469(2) -0.012(2) 0.076(5) Uani 0.5 1 d . U P B -1
H55A H 1.021895 0.463063 -0.063908 0.091 Uiso 0.5 1 calc R U P B -1
H55B H 0.955441 0.440489 -0.003336 0.091 Uiso 0.5 1 calc R U P B -1
C54 C 0.975(2) 0.5352(18) -0.0045(17) 0.065(5) Uani 0.5 1 d . U P B -1
H54A H 1.024329 0.565406 -0.015221 0.078 Uiso 0.5 1 calc R U P B -1
H54B H 0.958288 0.542789 0.046678 0.078 Uiso 0.5 1 calc R U P B -1
C53 C 0.8915(14) 0.5448(11) -0.0578(9) 0.058(4) Uani 0.5 1 d . U P B -1
H53A H 0.907253 0.534483 -0.107974 0.087 Uiso 0.5 1 calc R U P B -1
H53B H 0.871400 0.589125 -0.056062 0.087 Uiso 0.5 1 calc R U P B -1
H53C H 0.841039 0.516976 -0.044498 0.087 Uiso 0.5 1 calc R U P B -1

loop_
_atom_site_aniso_label
_atom_site_aniso_U_11
_atom_site_aniso_U_22
_atom_site_aniso_U_33
_atom_site_aniso_U_23
_atom_site_aniso_U_13
_atom_site_aniso_U_12
Fe1 0.0238(3) 0.0224(3) 0.0626(4) -0.0019(3) -0.0029(3) -0.0004(2)
P1 0.0263(5) 0.0202(4) 0.0376(5) 0.0001(4) 0.0013(4) 0.0011(3)
P2 0.0259(5) 0.0281(5) 0.0457(5) -0.0034(4) 0.0019(4) 0.0000(4)
P3 0.0290(5) 0.0302(5) 0.0330(5) 0.0033(4) 0.0052(4) 0.0035(4)
P6 0.0282(5) 0.0370(5) 0.0325(5) -0.0011(4) 0.0012(4) 0.0054(4)
P4 0.0328(5) 0.0290(5) 0.0372(5) -0.0002(4) 0.0018(4) -0.0010(4)
P5 0.0278(5) 0.0370(5) 0.0382(5) 0.0037(4) 0.0040(4) 0.0007(4)
Mg1 0.0234(6) 0.0252(6) 0.0344(6) 0.0006(5) 0.0001(5) 0.0032(5)
N2 0.0249(16) 0.0329(17) 0.0346(16) 0.0031(13) 0.0037(12) 0.0032(13)
N1 0.0307(16) 0.0258(15) 0.0298(15) -0.0023(12) -0.0001(12) 0.0018(13)
C17 0.039(2) 0.0224(18) 0.0283(18) -0.0026(14) 0.0001(15) 0.0042(15)
C31 0.0191(18) 0.035(2) 0.044(2) 0.0005(17) -0.0086(15) 0.0000(15)
C47 0.0231(19) 0.041(2) 0.044(2) -0.0036(18) -0.0019(16) -0.0045(16)
C16 0.0249(19) 0.043(2) 0.035(2) 0.0022(17) 0.0028(15) 0.0096(16)
C1 0.0270(19) 0.0283(19) 0.043(2) -0.0054(16) 0.0059(16) -0.0047(15)
C14 0.041(2) 0.032(2) 0.0290(18) -0.0004(15) 0.0007(16) 0.0083(17)
C22 0.045(2) 0.029(2) 0.0320(19) -0.0026(16) 0.0025(17) -0.0036(17)
C6 0.037(2) 0.035(2) 0.044(2) -0.0066(18) 0.0002(17) -0.0015(17)
C15 0.037(2) 0.032(2) 0.040(2) -0.0015(17) 0.0032(17) 0.0137(17)
C45 0.0215(19) 0.043(2) 0.051(2) -0.0024(19) 0.0003(17) -0.0024(17)
C7 0.034(2) 0.0237(18) 0.048(2) 0.0059(16) 0.0090(17) 0.0060(16)
C18 0.047(2) 0.0254(18) 0.0303(18) -0.0064(15) -0.0007(16) 0.0010(16)
C46 0.0183(18) 0.035(2) 0.055(2) -0.0027(18) -0.0016(16) 0.0036(15)
C8 0.042(2) 0.038(2) 0.042(2) 0.0099(18) -0.0017(18) 0.0116(18)
C44 0.023(2) 0.045(2) 0.053(2) 0.0044(19) -0.0016(17) -0.0071(17)
C2 0.038(2) 0.028(2) 0.052(2) 0.0047(18) 0.0116(18) -0.0008(17)
C43 0.026(2) 0.032(2) 0.053(2) -0.0015(18) -0.0019(17) -0.0086(16)
C19 0.050(3) 0.035(2) 0.040(2) -0.0095(18) -0.0046(19) 0.0012(19)
C32 0.032(2) 0.038(2) 0.051(2) 0.0011(19) -0.0055(18) 0.0042(18)
C36 0.023(2) 0.045(2) 0.063(3) 0.015(2) -0.0058(18) -0.0047(18)
C20 0.036(2) 0.046(3) 0.058(3) -0.015(2) 0.002(2) 0.000(2)
C21 0.045(3) 0.043(2) 0.048(2) -0.010(2) 0.012(2) -0.008(2)
C12 0.052(3) 0.030(2) 0.053(2) -0.0023(18) 0.021(2) -0.0003(19)
C37 0.049(3) 0.047(3) 0.039(2) -0.0035(19) -0.0005(19) 0.000(2)
C5 0.042(2) 0.044(2) 0.044(2) -0.0100(19) -0.0001(19) 0.0002(19)
C26 0.059(3) 0.040(2) 0.033(2) 0.0032(18) 0.0030(19) -0.005(2)
C29 0.059(3) 0.034(2) 0.051(3) -0.0088(19) -0.009(2) 0.019(2)
C4 0.054(3) 0.037(2) 0.057(3) -0.013(2) 0.019(2) 0.001(2)
C13 0.040(2) 0.057(3) 0.043(2) 0.014(2) 0.0121(19) 0.005(2)
C9 0.062(3) 0.048(3) 0.047(3) 0.008(2) 0.008(2) 0.014(2)
C3 0.052(3) 0.026(2) 0.065(3) 0.002(2) 0.026(2) 0.0035(19)
C52 0.046(3) 0.051(3) 0.050(3) -0.003(2) -0.002(2) -0.007(2)
C30 0.027(2) 0.056(3) 0.059(3) 0.002(2) -0.0005(19) 0.012(2)
C40 0.030(2) 0.061(3) 0.060(3) 0.023(2) 0.0016(19) -0.005(2)
C23A 0.049(5) 0.029(4) 0.022(3) -0.004(3) -0.005(3) -0.002(4)
C48 0.041(3) 0.037(2) 0.074(3) -0.006(2) -0.001(2) -0.012(2)
C34 0.047(3) 0.039(3) 0.091(4) -0.003(3) -0.018(3) -0.006(2)
C33 0.045(3) 0.051(3) 0.064(3) -0.013(2) -0.011(2) 0.003(2)
C35 0.040(3) 0.046(3) 0.082(4) 0.016(3) -0.013(2) -0.010(2)
C51 0.032(2) 0.036(2) 0.074(3) 0.000(2) -0.005(2) 0.0074(18)
C11 0.070(3) 0.028(2) 0.071(3) 0.001(2) 0.034(3) -0.005(2)
C10 0.086(4) 0.041(3) 0.052(3) 0.011(2) 0.028(3) 0.016(3)
C49 0.038(3) 0.061(3) 0.063(3) 0.015(2) -0.001(2) -0.017(2)
C28 0.079(4) 0.052(3) 0.040(2) -0.008(2) 0.016(2) -0.012(3)
C39 0.049(3) 0.082(4) 0.039(2) -0.006(2) -0.004(2) 0.006(3)
C50 0.034(2) 0.069(3) 0.058(3) -0.011(2) 0.005(2) -0.004(2)
C38 0.081(4) 0.072(4) 0.059(3) 0.016(3) 0.024(3) 0.023(3)
C27 0.090(4) 0.074(4) 0.044(3) 0.008(3) 0.005(3) 0.013(3)
C41 0.064(4) 0.093(4) 0.067(3) 0.026(3) 0.001(3) 0.014(3)
C42 0.044(3) 0.126(6) 0.084(4) 0.020(4) 0.014(3) 0.007(3)
C24A 0.038(5) 0.050(7) 0.037(5) -0.008(4) 0.010(4) 0.001(4)
C25A 0.047(6) 0.057(5) 0.031(4) -0.002(4) 0.006(4) 0.005(4)
C24B 0.060(9) 0.053(9) 0.061(8) -0.013(7) 0.024(7) 0.012(7)
C23B 0.050(5) 0.032(5) 0.025(4) -0.002(4) -0.003(4) 0.001(4)
C25B 0.047(7) 0.064(7) 0.032(5) 0.011(5) 0.006(5) 0.014(6)
C57 0.056(6) 0.073(7) 0.071(7) -0.015(6) 0.008(5) -0.014(6)
C56 0.062(10) 0.094(9) 0.088(12) 0.009(8) -0.008(9) -0.018(8)
C55 0.053(11) 0.087(7) 0.085(13) 0.011(8) -0.003(9) -0.014(8)
C54 0.043(11) 0.079(7) 0.072(12) 0.022(8) -0.006(8) -0.008(7)
C53 0.044(8) 0.083(9) 0.045(7) -0.001(6) -0.011(6) -0.024(6)

loop_
_atom_type_symbol
_atom_type_description
_atom_type_scat_dispersion_real
_atom_type_scat_dispersion_imag
_atom_type_scat_source
C C 0.0181 0.0091 'International Tables Vol C Tables 4.2.6.8 and 6.1.1.4'
H H 0.0000 0.0000 'International Tables Vol C Tables 4.2.6.8 and 6.1.1.4'
Fe Fe -1.1336 3.1974 'International Tables Vol C Tables 4.2.6.8 and 6.1.1.4'
Mg Mg 0.1719 0.1771 'International Tables Vol C Tables 4.2.6.8 and 6.1.1.4'
N N 0.0311 0.0180 'International Tables Vol C Tables 4.2.6.8 and 6.1.1.4'
P P 0.2955 0.4335 'International Tables Vol C Tables 4.2.6.8 and 6.1.1.4'

loop_
_exptl_crystal_face_index_h
_exptl_crystal_face_index_k
_exptl_crystal_face_index_l
_exptl_crystal_face_perp_dist
7 7 3 0.0162
9 1 -1 0.0230
9 2 3 0.0187
-7 -8 -2 0.0427
4 1 10 0.0209
2 -8 9 0.0305
-5 1 10 0.0401
0 12 6 0.0287
6 -10 -4 0.0353
9 0 -3 0.0262
1 9 9 0.0286
-2 -5 11 0.0301
4 10 -7 0.0310
-6 6 8 0.0408
5 -7 7 0.0282
-8 -6 2 0.0471
4 -10 5 0.0297
-5 11 1 0.0297
-3 -13 0 0.0378
1 -13 -1 0.0371
-3 -11 5 0.0366
-5 3 -9 0.0231

loop_
_geom_angle_atom_site_label_1
_geom_angle_atom_site_label_2
_geom_angle_atom_site_label_3
_geom_angle
_geom_angle_site_symmetry_1
_geom_angle_site_symmetry_3
_geom_angle_publ_flag
P1 Fe1 P4 93.49(4) . . ?
P1 Fe1 P5 96.05(4) . . ?
P5 Fe1 P4 56.71(4) . . ?
C47 Fe1 P1 124.83(12) . . ?
C47 Fe1 P4 103.70(11) . . ?
C47 Fe1 P5 137.11(12) . . ?
C45 Fe1 P1 108.56(12) . . ?
C45 Fe1 P4 157.86(12) . . ?
C45 Fe1 P5 116.90(12) . . ?
C45 Fe1 C47 65.63(15) . . ?
C45 Fe1 C46 39.43(16) . . ?
C45 Fe1 C44 38.98(16) . . ?
C45 Fe1 C43 66.05(16) . . ?
C46 Fe1 P1 99.96(11) . . ?
C46 Fe1 P4 140.13(12) . . ?
C46 Fe1 P5 155.08(12) . . ?
C46 Fe1 C47 39.00(15) . . ?
C44 Fe1 P1 143.44(13) . . ?
C44 Fe1 P4 119.46(13) . . ?
C44 Fe1 P5 90.18(12) . . ?
C44 Fe1 C47 65.54(15) . . ?
C44 Fe1 C46 65.69(16) . . ?
C43 Fe1 P1 163.84(12) . . ?
C43 Fe1 P4 93.24(12) . . ?
C43 Fe1 P5 99.93(12) . . ?
C43 Fe1 C47 39.09(16) . . ?
C43 Fe1 C46 65.89(15) . . ?
C43 Fe1 C44 39.56(16) . . ?
Fe1 P1 P2 113.34(5) . . ?
C1 P1 Fe1 116.83(12) . . ?
C1 P1 P2 104.65(13) . . ?
C1 P1 C7 103.57(18) . . ?
C7 P1 Fe1 116.94(14) . . ?
C7 P1 P2 99.35(13) . . ?
P3 P2 P1 95.30(5) . . ?
P3 P2 P6 89.57(5) . . ?
P6 P2 P1 98.26(5) . . ?
P2 P3 P4 104.55(5) . . ?
P2 P3 Mg1 87.61(5) . . ?
P4 P3 Mg1 99.56(5) . . ?
C13 P3 P2 113.64(16) . . ?
C13 P3 P4 108.46(15) . . ?
C13 P3 Mg1 138.11(15) . . ?
P2 P6 P5 100.12(5) . . ?
P2 P6 Mg1 89.11(5) . . ?
P5 P6 Mg1 90.92(5) . . ?
P3 P4 Fe1 112.23(5) . . ?
P5 P4 Fe1 61.50(4) . . ?
P5 P4 P3 95.13(5) . . ?
P6 P5 Fe1 112.29(5) . . ?
P4 P5 Fe1 61.79(4) . . ?
P4 P5 P6 108.70(5) . . ?
P6 Mg1 P3 72.46(4) . . ?
N2 Mg1 P3 126.11(10) . . ?
N2 Mg1 P6 115.61(10) . . ?
N2 Mg1 N1 94.22(13) . . ?
N1 Mg1 P3 120.87(10) . . ?
N1 Mg1 P6 131.08(10) . . ?
C31 N2 Mg1 118.1(2) . . ?
C16 N2 Mg1 123.4(3) . . ?
C16 N2 C31 118.4(3) . . ?
C17 N1 Mg1 118.0(2) . . ?
C14 N1 Mg1 123.0(3) . . ?
C14 N1 C17 119.1(3) . . ?
C22 C17 N1 119.3(3) . . ?
C18 C17 N1 119.6(3) . . ?
C18 C17 C22 120.9(4) . . ?
C32 C31 N2 118.8(4) . . ?
C32 C31 C36 121.4(4) . . ?
C36 C31 N2 119.6(4) . . ?
C46 C47 Fe1 70.0(2) . . ?
C46 C47 C52 126.1(4) . . ?
C43 C47 Fe1 69.5(2) . . ?
C43 C47 C46 108.2(3) . . ?
C43 C47 C52 125.4(4) . . ?
C52 C47 Fe1 130.1(3) . . ?
N2 C16 C15 124.2(3) . . ?
N2 C16 C30 120.9(4) . . ?
C15 C16 C30 114.9(3) . . ?
C6 C1 P1 119.2(3) . . ?
C2 C1 P1 122.3(3) . . ?
C2 C1 C6 117.8(4) . . ?
N1 C14 C15 124.3(4) . . ?
N1 C14 C29 121.1(4) . . ?
C15 C14 C29 114.5(4) . . ?
C17 C22 C26 121.7(4) . . ?
C21 C22 C17 118.1(4) . . ?
C21 C22 C26 120.2(4) . . ?
C1 C6 H6 119.4 . . ?
C5 C6 C1 121.1(4) . . ?
C5 C6 H6 119.4 . . ?
C16 C15 H15 114.9 . . ?
C14 C15 C16 130.1(4) . . ?
C14 C15 H15 114.9 . . ?
C46 C45 Fe1 70.9(2) . . ?
C46 C45 C50 125.2(4) . . ?
C44 C45 Fe1 70.8(2) . . ?
C44 C45 C46 108.3(4) . . ?
C44 C45 C50 125.9(4) . . ?
C50 C45 Fe1 131.0(3) . . ?
C8 C7 P1 117.9(3) . . ?
C12 C7 P1 123.3(3) . . ?
C12 C7 C8 118.8(4) . . ?
C17 C18 C23A 125.2(6) . . ?
C17 C18 C23B 117.7(7) . . ?
C19 C18 C17 118.2(4) . . ?
C19 C18 C23A 115.9(5) . . ?
C19 C18 C23B 123.6(7) . . ?
C47 C46 Fe1 71.0(2) . . ?
C47 C46 C45 107.7(4) . . ?
C47 C46 C51 125.7(4) . . ?
C45 C46 Fe1 69.7(2) . . ?
C45 C46 C51 126.0(4) . . ?
C51 C46 Fe1 131.9(3) . . ?
C7 C8 H8 119.6 . . ?
C9 C8 C7 120.8(4) . . ?
C9 C8 H8 119.6 . . ?
C45 C44 Fe1 70.2(2) . . ?
C45 C44 C43 108.2(4) . . ?
C45 C44 C49 126.1(4) . . ?
C43 C44 Fe1 70.1(2) . . ?
C43 C44 C49 125.5(4) . . ?
C49 C44 Fe1 129.1(3) . . ?
C1 C2 H2 119.4 . . ?
C3 C2 C1 121.1(4) . . ?
C3 C2 H2 119.4 . . ?
C47 C43 Fe1 71.4(2) . . ?
C47 C43 C44 107.6(4) . . ?
C47 C43 C48 126.2(4) . . ?
C44 C43 Fe1 70.3(2) . . ?
C44 C43 C48 126.0(4) . . ?
C48 C43 Fe1 128.4(3) . . ?
C18 C19 H19 119.4 . . ?
C20 C19 C18 121.2(4) . . ?
C20 C19 H19 119.4 . . ?
C31 C32 C37 121.5(4) . . ?
C31 C32 C33 118.0(4) . . ?
C33 C32 C37 120.5(4) . . ?
C31 C36 C40 121.8(4) . . ?
C35 C36 C31 118.6(4) . . ?
C35 C36 C40 119.6(4) . . ?
C19 C20 H20 119.9 . . ?
C19 C20 C21 120.3(4) . . ?
C21 C20 H20 119.9 . . ?
C22 C21 H21 119.4 . . ?
C20 C21 C22 121.1(4) . . ?
C20 C21 H21 119.4 . . ?
C7 C12 H12 120.1 . . ?
C7 C12 C11 119.9(4) . . ?
C11 C12 H12 120.1 . . ?
C32 C37 H37 107.0 . . ?
C39 C37 C32 114.0(4) . . ?
C39 C37 H37 107.0 . . ?
C39 C37 C38 109.9(4) . . ?
C38 C37 C32 111.5(4) . . ?
C38 C37 H37 107.0 . . ?
C6 C5 H5 120.1 . . ?
C6 C5 C4 119.7(4) . . ?
C4 C5 H5 120.1 . . ?
C22 C26 H26 106.5 . . ?
C22 C26 C28 113.5(4) . . ?
C22 C26 C27 113.5(4) . . ?
C28 C26 H26 106.5 . . ?
C27 C26 H26 106.5 . . ?
C27 C26 C28 109.8(4) . . ?
C14 C29 H29A 109.5 . . ?
C14 C29 H29B 109.5 . . ?
C14 C29 H29C 109.5 . . ?
H29A C29 H29B 109.5 . . ?
H29A C29 H29C 109.5 . . ?
H29B C29 H29C 109.5 . . ?
C5 C4 H4 120.0 . . ?
C3 C4 C5 120.0(4) . . ?
C3 C4 H4 120.0 . . ?
P3 C13 H13A 109.5 . . ?
P3 C13 H13B 109.5 . . ?
P3 C13 H13C 109.5 . . ?
H13A C13 H13B 109.5 . . ?
H13A C13 H13C 109.5 . . ?
H13B C13 H13C 109.5 . . ?
C8 C9 H9 120.0 . . ?
C10 C9 C8 120.0(5) . . ?
C10 C9 H9 120.0 . . ?
C2 C3 C4 120.1(4) . . ?
C2 C3 H3 120.0 . . ?
C4 C3 H3 120.0 . . ?
C47 C52 H52A 109.5 . . ?
C47 C52 H52B 109.5 . . ?
C47 C52 H52C 109.5 . . ?
H52A C52 H52B 109.5 . . ?
H52A C52 H52C 109.5 . . ?
H52B C52 H52C 109.5 . . ?
C16 C30 H30A 109.5 . . ?
C16 C30 H30B 109.5 . . ?
C16 C30 H30C 109.5 . . ?
H30A C30 H30B 109.5 . . ?
H30A C30 H30C 109.5 . . ?
H30B C30 H30C 109.5 . . ?
C36 C40 H40 107.2 . . ?
C41 C40 C36 112.4(4) . . ?
C41 C40 H40 107.2 . . ?
C41 C40 C42 109.6(4) . . ?
C42 C40 C36 112.8(4) . . ?
C42 C40 H40 107.2 . . ?
C18 C23A H23A 107.1 . . ?
C18 C23A C24A 108.7(8) . . ?
C18 C23A C25A 115.1(7) . . ?
C24A C23A H23A 107.1 . . ?
C25A C23A H23A 107.1 . . ?
C25A C23A C24A 111.4(9) . . ?
C43 C48 H48A 109.5 . . ?
C43 C48 H48B 109.5 . . ?
C43 C48 H48C 109.5 . . ?
H48A C48 H48B 109.5 . . ?
H48A C48 H48C 109.5 . . ?
H48B C48 H48C 109.5 . . ?
C33 C34 H34 120.0 . . ?
C35 C34 H34 120.0 . . ?
C35 C34 C33 119.9(5) . . ?
C32 C33 H33 119.6 . . ?
C34 C33 C32 120.9(5) . . ?
C34 C33 H33 119.6 . . ?
C36 C35 H35 119.5 . . ?
C34 C35 C36 121.1(5) . . ?
C34 C35 H35 119.5 . . ?
C46 C51 H51A 109.5 . . ?
C46 C51 H51B 109.5 . . ?
C46 C51 H51C 109.5 . . ?
H51A C51 H51B 109.5 . . ?
H51A C51 H51C 109.5 . . ?
H51B C51 H51C 109.5 . . ?
C12 C11 H11 119.5 . . ?
C10 C11 C12 121.0(4) . . ?
C10 C11 H11 119.5 . . ?
C9 C10 C11 119.6(4) . . ?
C9 C10 H10 120.2 . . ?
C11 C10 H10 120.2 . . ?
C44 C49 H49A 109.5 . . ?
C44 C49 H49B 109.5 . . ?
C44 C49 H49C 109.5 . . ?
H49A C49 H49B 109.5 . . ?
H49A C49 H49C 109.5 . . ?
H49B C49 H49C 109.5 . . ?
C26 C28 H28A 109.5 . . ?
C26 C28 H28B 109.5 . . ?
C26 C28 H28C 109.5 . . ?
H28A C28 H28B 109.5 . . ?
H28A C28 H28C 109.5 . . ?
H28B C28 H28C 109.5 . . ?
C37 C39 H39A 109.5 . . ?
C37 C39 H39B 109.5 . . ?
C37 C39 H39C 109.5 . . ?
H39A C39 H39B 109.5 . . ?
H39A C39 H39C 109.5 . . ?
H39B C39 H39C 109.5 . . ?
C45 C50 H50A 109.5 . . ?
C45 C50 H50B 109.5 . . ?
C45 C50 H50C 109.5 . . ?
H50A C50 H50B 109.5 . . ?
H50A C50 H50C 109.5 . . ?
H50B C50 H50C 109.5 . . ?
C37 C38 H38A 109.5 . . ?
C37 C38 H38B 109.5 . . ?
C37 C38 H38C 109.5 . . ?
H38A C38 H38B 109.5 . . ?
H38A C38 H38C 109.5 . . ?
H38B C38 H38C 109.5 . . ?
C26 C27 H27A 109.5 . . ?
C26 C27 H27B 109.5 . . ?
C26 C27 H27C 109.5 . . ?
H27A C27 H27B 109.5 . . ?
H27A C27 H27C 109.5 . . ?
H27B C27 H27C 109.5 . . ?
C40 C41 H41A 109.5 . . ?
C40 C41 H41B 109.5 . . ?
C40 C41 H41C 109.5 . . ?
H41A C41 H41B 109.5 . . ?
H41A C41 H41C 109.5 . . ?
H41B C41 H41C 109.5 . . ?
C40 C42 H42A 109.5 . . ?
C40 C42 H42B 109.5 . . ?
C40 C42 H42C 109.5 . . ?
H42A C42 H42B 109.5 . . ?
H42A C42 H42C 109.5 . . ?
H42B C42 H42C 109.5 . . ?
C23A C24A H24A 109.5 . . ?
C23A C24A H24B 109.5 . . ?
C23A C24A H24C 109.5 . . ?
H24A C24A H24B 109.5 . . ?
H24A C24A H24C 109.5 . . ?
H24B C24A H24C 109.5 . . ?
C23A C25A H25A 109.5 . . ?
C23A C25A H25B 109.5 . . ?
C23A C25A H25C 109.5 . . ?
H25A C25A H25B 109.5 . . ?
H25A C25A H25C 109.5 . . ?
H25B C25A H25C 109.5 . . ?
H24D C24B H24E 109.5 . . ?
H24D C24B H24F 109.5 . . ?
H24E C24B H24F 109.5 . . ?
C23B C24B H24D 109.5 . . ?
C23B C24B H24E 109.5 . . ?
C23B C24B H24F 109.5 . . ?
C18 C23B H23B 108.2 . . ?
C24B C23B C18 115.2(11) . . ?
C24B C23B H23B 108.2 . . ?
C24B C23B C25B 107.1(12) . . ?
C25B C23B C18 109.8(9) . . ?
C25B C23B H23B 108.2 . . ?
C23B C25B H25D 109.5 . . ?
C23B C25B H25E 109.5 . . ?
C23B C25B H25F 109.5 . . ?
H25D C25B H25E 109.5 . . ?
H25D C25B H25F 109.5 . . ?
H25E C25B H25F 109.5 . . ?
H57A C57 H57B 109.5 . . ?
H57A C57 H57C 109.5 . . ?
H57B C57 H57C 109.5 . . ?
C56 C57 H57A 109.5 . . ?
C56 C57 H57B 109.5 . . ?
C56 C57 H57C 109.5 . . ?
C57 C56 H56A 103.7 . . ?
C57 C56 H56B 103.7 . . ?
H56A C56 H56B 105.3 . . ?
C55 C56 C57 134(2) . . ?
C55 C56 H56A 103.7 . . ?
C55 C56 H56B 103.7 . . ?
C56 C55 H55A 107.4 . . ?
C56 C55 H55B 107.4 . . ?
H55A C55 H55B 106.9 . . ?
C54 C55 C56 120(2) . . ?
C54 C55 H55A 107.4 . . ?
C54 C55 H55B 107.4 . . ?
C55 C54 H54A 110.0 . . ?
C55 C54 H54B 110.0 . . ?
C55 C54 C53 108.6(18) . . ?
H54A C54 H54B 108.3 . . ?
C53 C54 H54A 110.0 . . ?
C53 C54 H54B 110.0 . . ?
C54 C53 H53A 109.5 . . ?
C54 C53 H53B 109.5 . . ?
C54 C53 H53C 109.5 . . ?
H53A C53 H53B 109.5 . . ?
H53A C53 H53C 109.5 . . ?
H53B C53 H53C 109.5 . . ?

loop_
_geom_bond_atom_site_label_1
_geom_bond_atom_site_label_2
_geom_bond_distance
_geom_bond_site_symmetry_2
_geom_bond_publ_flag
Fe1 P1 2.1585(11) . ?
Fe1 P4 2.2768(12) . ?
Fe1 P5 2.2706(12) . ?
Fe1 C47 2.143(4) . ?
Fe1 C45 2.115(4) . ?
Fe1 C46 2.130(4) . ?
Fe1 C44 2.123(4) . ?
Fe1 C43 2.120(4) . ?
P1 P2 2.2502(13) . ?
P1 C1 1.832(4) . ?
P1 C7 1.839(4) . ?
P2 P3 2.1832(14) . ?
P2 P6 2.1895(14) . ?
P3 P4 2.2223(14) . ?
P3 Mg1 2.6374(15) . ?
P3 C13 1.844(4) . ?
P6 P5 2.2117(14) . ?
P6 Mg1 2.5738(15) . ?
P4 P5 2.1596(14) . ?
Mg1 N2 2.027(3) . ?
Mg1 N1 2.044(3) . ?
N2 C31 1.450(5) . ?
N2 C16 1.331(5) . ?
N1 C17 1.438(5) . ?
N1 C14 1.331(5) . ?
C17 C22 1.407(5) . ?
C17 C18 1.401(5) . ?
C31 C32 1.384(6) . ?
C31 C36 1.403(6) . ?
C47 C46 1.426(6) . ?
C47 C43 1.426(6) . ?
C47 C52 1.491(6) . ?
C16 C15 1.409(6) . ?
C16 C30 1.508(5) . ?
C1 C6 1.398(6) . ?
C1 C2 1.393(5) . ?
C14 C15 1.402(6) . ?
C14 C29 1.521(6) . ?
C22 C21 1.397(6) . ?
C22 C26 1.521(5) . ?
C6 H6 0.9500 . ?
C6 C5 1.381(6) . ?
C15 H15 0.9500 . ?
C45 C46 1.432(6) . ?
C45 C44 1.414(6) . ?
C45 C50 1.511(6) . ?
C7 C8 1.393(6) . ?
C7 C12 1.380(6) . ?
C18 C19 1.399(6) . ?
C18 C23A 1.512(9) . ?
C18 C23B 1.566(11) . ?
C46 C51 1.494(6) . ?
C8 H8 0.9500 . ?
C8 C9 1.393(6) . ?
C44 C43 1.436(6) . ?
C44 C49 1.501(6) . ?
C2 H2 0.9500 . ?
C2 C3 1.378(6) . ?
C43 C48 1.496(6) . ?
C19 H19 0.9500 . ?
C19 C20 1.367(6) . ?
C32 C37 1.528(6) . ?
C32 C33 1.404(6) . ?
C36 C40 1.523(7) . ?
C36 C35 1.387(7) . ?
C20 H20 0.9500 . ?
C20 C21 1.375(6) . ?
C21 H21 0.9500 . ?
C12 H12 0.9500 . ?
C12 C11 1.395(6) . ?
C37 H37 1.0000 . ?
C37 C39 1.509(6) . ?
C37 C38 1.514(7) . ?
C5 H5 0.9500 . ?
C5 C4 1.385(6) . ?
C26 H26 1.0000 . ?
C26 C28 1.522(6) . ?
C26 C27 1.521(7) . ?
C29 H29A 0.9800 . ?
C29 H29B 0.9800 . ?
C29 H29C 0.9800 . ?
C4 H4 0.9500 . ?
C4 C3 1.379(7) . ?
C13 H13A 0.9800 . ?
C13 H13B 0.9800 . ?
C13 H13C 0.9800 . ?
C9 H9 0.9500 . ?
C9 C10 1.369(7) . ?
C3 H3 0.9500 . ?
C52 H52A 0.9800 . ?
C52 H52B 0.9800 . ?
C52 H52C 0.9800 . ?
C30 H30A 0.9800 . ?
C30 H30B 0.9800 . ?
C30 H30C 0.9800 . ?
C40 H40 1.0000 . ?
C40 C41 1.509(7) . ?
C40 C42 1.515(7) . ?
C23A H23A 1.0000 . ?
C23A C24A 1.520(10) . ?
C23A C25A 1.513(10) . ?
C48 H48A 0.9800 . ?
C48 H48B 0.9800 . ?
C48 H48C 0.9800 . ?
C34 H34 0.9500 . ?
C34 C33 1.385(7) . ?
C34 C35 1.369(8) . ?
C33 H33 0.9500 . ?
C35 H35 0.9500 . ?
C51 H51A 0.9800 . ?
C51 H51B 0.9800 . ?
C51 H51C 0.9800 . ?
C11 H11 0.9500 . ?
C11 C10 1.375(7) . ?
C10 H10 0.9500 . ?
C49 H49A 0.9800 . ?
C49 H49B 0.9800 . ?
C49 H49C 0.9800 . ?
C28 H28A 0.9800 . ?
C28 H28B 0.9800 . ?
C28 H28C 0.9800 . ?
C39 H39A 0.9800 . ?
C39 H39B 0.9800 . ?
C39 H39C 0.9800 . ?
C50 H50A 0.9800 . ?
C50 H50B 0.9800 . ?
C50 H50C 0.9800 . ?
C38 H38A 0.9800 . ?
C38 H38B 0.9800 . ?
C38 H38C 0.9800 . ?
C27 H27A 0.9800 . ?
C27 H27B 0.9800 . ?
C27 H27C 0.9800 . ?
C41 H41A 0.9800 . ?
C41 H41B 0.9800 . ?
C41 H41C 0.9800 . ?
C42 H42A 0.9800 . ?
C42 H42B 0.9800 . ?
C42 H42C 0.9800 . ?
C24A H24A 0.9800 . ?
C24A H24B 0.9800 . ?
C24A H24C 0.9800 . ?
C25A H25A 0.9800 . ?
C25A H25B 0.9800 . ?
C25A H25C 0.9800 . ?
C24B H24D 0.9800 . ?
C24B H24E 0.9800 . ?
C24B H24F 0.9800 . ?
C24B C23B 1.542(12) . ?
C23B H23B 1.0000 . ?
C23B C25B 1.551(12) . ?
C25B H25D 0.9800 . ?
C25B H25E 0.9800 . ?
C25B H25F 0.9800 . ?
C57 H57A 0.9800 . ?
C57 H57B 0.9800 . ?
C57 H57C 0.9800 . ?
C57 C56 1.54(3) . ?
C56 H56A 0.9900 . ?
C56 H56B 0.9900 . ?
C56 C55 1.49(3) . ?
C55 H55A 0.9900 . ?
C55 H55B 0.9900 . ?
C55 C54 1.482(14) . ?
C54 H54A 0.9900 . ?
C54 H54B 0.9900 . ?
C54 C53 1.48(2) . ?
C53 H53A 0.9800 . ?
C53 H53B 0.9800 . ?
C53 H53C 0.9800 . ?

loop_
_geom_torsion_atom_site_label_1
_geom_torsion_atom_site_label_2
_geom_torsion_atom_site_label_3
_geom_torsion_atom_site_label_4
_geom_torsion
_geom_torsion_site_symmetry_1
_geom_torsion_site_symmetry_2
_geom_torsion_site_symmetry_3
_geom_torsion_site_symmetry_4
_geom_torsion_publ_flag
Fe1 P1 C1 C6 -72.1(3) . . . . ?
Fe1 P1 C1 C2 98.3(3) . . . . ?
Fe1 P1 C7 C8 6.4(4) . . . . ?
Fe1 P1 C7 C12 -176.4(3) . . . . ?
Fe1 C47 C46 C45 60.3(3) . . . . ?
Fe1 C47 C46 C51 -128.5(4) . . . . ?
Fe1 C47 C43 C44 -61.3(3) . . . . ?
Fe1 C47 C43 C48 124.5(4) . . . . ?
Fe1 C45 C46 C47 -61.2(3) . . . . ?
Fe1 C45 C46 C51 127.7(4) . . . . ?
Fe1 C45 C44 C43 60.1(3) . . . . ?
Fe1 C45 C44 C49 -124.6(4) . . . . ?
Fe1 C44 C43 C47 62.0(3) . . . . ?
Fe1 C44 C43 C48 -123.8(4) . . . . ?
P1 C1 C6 C5 170.1(3) . . . . ?
P1 C1 C2 C3 -168.3(3) . . . . ?
P1 C7 C8 C9 176.1(3) . . . . ?
P1 C7 C12 C11 -176.9(3) . . . . ?
P2 P1 C1 C6 54.1(3) . . . . ?
P2 P1 C1 C2 -135.5(3) . . . . ?
P2 P1 C7 C8 -115.9(3) . . . . ?
P2 P1 C7 C12 61.3(3) . . . . ?
Mg1 N2 C31 C32 -82.3(4) . . . . ?
Mg1 N2 C31 C36 94.1(4) . . . . ?
Mg1 N2 C16 C15 4.3(5) . . . . ?
Mg1 N2 C16 C30 -175.7(3) . . . . ?
Mg1 N1 C17 C22 81.3(4) . . . . ?
Mg1 N1 C17 C18 -93.8(4) . . . . ?
Mg1 N1 C14 C15 -2.2(5) . . . . ?
Mg1 N1 C14 C29 -179.2(3) . . . . ?
N2 C31 C32 C37 0.4(6) . . . . ?
N2 C31 C32 C33 -179.0(3) . . . . ?
N2 C31 C36 C40 -1.4(6) . . . . ?
N2 C31 C36 C35 179.5(4) . . . . ?
N2 C16 C15 C14 5.0(7) . . . . ?
N1 C17 C22 C21 -179.2(3) . . . . ?
N1 C17 C22 C26 -1.6(6) . . . . ?
N1 C17 C18 C19 178.6(3) . . . . ?
N1 C17 C18 C23A 8.5(7) . . . . ?
N1 C17 C18 C23B -9.5(7) . . . . ?
N1 C14 C15 C16 -6.1(7) . . . . ?
C17 N1 C14 C15 177.2(3) . . . . ?
C17 N1 C14 C29 0.3(5) . . . . ?
C17 C22 C21 C20 2.0(6) . . . . ?
C17 C22 C26 C28 -162.6(4) . . . . ?
C17 C22 C26 C27 71.1(5) . . . . ?
C17 C18 C19 C20 -0.6(6) . . . . ?
C17 C18 C23A C24A -91.0(10) . . . . ?
C17 C18 C23A C25A 143.3(7) . . . . ?
C17 C18 C23B C24B -115.4(14) . . . . ?
C17 C18 C23B C25B 123.6(11) . . . . ?
C31 N2 C16 C15 -172.7(4) . . . . ?
C31 N2 C16 C30 7.3(5) . . . . ?
C31 C32 C37 C39 146.8(4) . . . . ?
C31 C32 C37 C38 -87.9(5) . . . . ?
C31 C32 C33 C34 -1.5(7) . . . . ?
C31 C36 C40 C41 -118.8(5) . . . . ?
C31 C36 C40 C42 116.6(5) . . . . ?
C31 C36 C35 C34 0.7(7) . . . . ?
C16 N2 C31 C32 94.8(4) . . . . ?
C16 N2 C31 C36 -88.8(4) . . . . ?
C1 P1 C7 C8 136.5(3) . . . . ?
C1 P1 C7 C12 -46.3(4) . . . . ?
C1 C6 C5 C4 -0.9(6) . . . . ?
C1 C2 C3 C4 -1.9(7) . . . . ?
C14 N1 C17 C22 -98.2(4) . . . . ?
C14 N1 C17 C18 86.8(4) . . . . ?
C22 C17 C18 C19 3.6(6) . . . . ?
C22 C17 C18 C23A -166.5(6) . . . . ?
C22 C17 C18 C23B 175.5(6) . . . . ?
C6 C1 C2 C3 2.2(6) . . . . ?
C6 C5 C4 C3 1.3(7) . . . . ?
C45 C44 C43 Fe1 -60.1(3) . . . . ?
C45 C44 C43 C47 1.9(4) . . . . ?
C45 C44 C43 C48 176.0(4) . . . . ?
C7 P1 C1 C6 157.8(3) . . . . ?
C7 P1 C1 C2 -31.9(4) . . . . ?
C7 C8 C9 C10 1.2(7) . . . . ?
C7 C12 C11 C10 0.8(7) . . . . ?
C18 C17 C22 C21 -4.2(6) . . . . ?
C18 C17 C22 C26 173.4(4) . . . . ?
C18 C19 C20 C21 -1.6(7) . . . . ?
C46 C47 C43 Fe1 59.5(3) . . . . ?
C46 C47 C43 C44 -1.8(4) . . . . ?
C46 C47 C43 C48 -176.0(4) . . . . ?
C46 C45 C44 Fe1 -61.3(3) . . . . ?
C46 C45 C44 C43 -1.2(4) . . . . ?
C46 C45 C44 C49 174.1(4) . . . . ?
C8 C7 C12 C11 0.3(6) . . . . ?
C8 C9 C10 C11 -0.1(7) . . . . ?
C44 C45 C46 Fe1 61.2(3) . . . . ?
C44 C45 C46 C47 0.1(4) . . . . ?
C44 C45 C46 C51 -171.1(4) . . . . ?
C2 C1 C6 C5 -0.7(6) . . . . ?
C43 C47 C46 Fe1 -59.3(3) . . . . ?
C43 C47 C46 C45 1.1(4) . . . . ?
C43 C47 C46 C51 172.3(4) . . . . ?
C19 C18 C23A C24A 98.7(10) . . . . ?
C19 C18 C23A C25A -27.1(11) . . . . ?
C19 C18 C23B C24B 56.1(16) . . . . ?
C19 C18 C23B C25B -65.0(14) . . . . ?
C19 C20 C21 C22 0.9(7) . . . . ?
C32 C31 C36 C40 175.0(4) . . . . ?
C32 C31 C36 C35 -4.2(6) . . . . ?
C36 C31 C32 C37 -176.0(4) . . . . ?
C36 C31 C32 C33 4.6(6) . . . . ?
C21 C22 C26 C28 14.9(6) . . . . ?
C21 C22 C26 C27 -111.3(5) . . . . ?
C12 C7 C8 C9 -1.2(6) . . . . ?
C12 C11 C10 C9 -0.8(7) . . . . ?
C37 C32 C33 C34 179.0(4) . . . . ?
C5 C4 C3 C2 0.1(7) . . . . ?
C26 C22 C21 C20 -175.7(4) . . . . ?
C29 C14 C15 C16 171.0(4) . . . . ?
C52 C47 C46 Fe1 125.7(4) . . . . ?
C52 C47 C46 C45 -174.0(4) . . . . ?
C52 C47 C46 C51 -2.8(6) . . . . ?
C52 C47 C43 Fe1 -125.4(4) . . . . ?
C52 C47 C43 C44 173.3(4) . . . . ?
C52 C47 C43 C48 -0.9(7) . . . . ?
C30 C16 C15 C14 -175.0(4) . . . . ?
C40 C36 C35 C34 -178.5(4) . . . . ?
C23A C18 C19 C20 170.4(6) . . . . ?
C33 C32 C37 C39 -33.8(6) . . . . ?
C33 C32 C37 C38 91.5(5) . . . . ?
C33 C34 C35 C36 2.3(7) . . . . ?
C35 C36 C40 C41 60.4(6) . . . . ?
C35 C36 C40 C42 -64.2(6) . . . . ?
C35 C34 C33 C32 -1.9(7) . . . . ?
C49 C44 C43 Fe1 124.5(4) . . . . ?
C49 C44 C43 C47 -173.5(4) . . . . ?
C49 C44 C43 C48 0.7(6) . . . . ?
C50 C45 C46 Fe1 -127.2(4) . . . . ?
C50 C45 C46 C47 171.6(4) . . . . ?
C50 C45 C46 C51 0.5(6) . . . . ?
C50 C45 C44 Fe1 127.2(4) . . . . ?
C50 C45 C44 C43 -172.7(4) . . . . ?
C50 C45 C44 C49 2.7(7) . . . . ?
C23B C18 C19 C20 -172.1(7) . . . . ?
C57 C56 C55 C54 167.4(18) . . . . ?
C56 C55 C54 C53 -179(3) . . . . ?

loop_
_exptl_oxdiff_crystal_face_indexfrac_h
_exptl_oxdiff_crystal_face_indexfrac_k
_exptl_oxdiff_crystal_face_indexfrac_l
_exptl_oxdiff_crystal_face_x
_exptl_oxdiff_crystal_face_y
_exptl_oxdiff_crystal_face_z
6.9925 7.0198 3.0007 -0.3291 -0.0498 0.9028
9.0032 1.0299 -0.9960 -0.2074 -0.5954 0.7301
8.9988 2.0261 3.0066 -0.5034 -0.4211 0.7950
-6.9923 -8.0208 -1.9989 0.2287 0.0344 -0.9514
3.9922 1.0034 10.0106 -0.9085 0.0936 0.3873
2.0021 -8.0024 9.0167 -0.9513 -0.2266 -0.2340
-5.0113 0.9745 10.0048 -0.6006 0.7043 -0.2942
-0.0181 11.9947 5.9943 -0.2217 0.7562 0.6417
6.0166 -9.9773 -3.9905 -0.0998 -1.0055 -0.0771
9.0060 0.0317 -2.9969 -0.0700 -0.7061 0.6718
0.9831 8.9950 9.0004 -0.5572 0.6424 0.5716
-2.0044 -5.0170 11.0132 -0.9096 0.2498 -0.3749
3.9964 10.0198 -7.0130 0.6299 -0.0228 0.7986
-6.0155 5.9734 7.9977 -0.3020 0.9442 -0.1172
5.0038 -6.9908 7.0159 -0.8742 -0.4466 0.0385
-7.9982 -6.0277 2.0022 -0.0119 0.3237 -0.9104
4.0084 -9.9922 5.0163 -0.7450 -0.5837 -0.1993
-5.0148 10.9834 0.9875 0.3246 0.8894 0.1949
-2.9869 -13.0100 0.0101 -0.1726 -0.4090 -0.9012
1.0155 -12.9963 -0.9882 -0.2301 -0.7122 -0.6015
-2.9932 -11.0147 5.0127 -0.5267 -0.1558 -0.7812
-4.9978 2.9926 -9.0140 0.9481 0.1945 -0.2524
